data_4113112
loop_
_publ_author_name
'Douglass F. Taber'
'Yigang He'
'Ming Xu'

_publ_section_title
;
 Enantioselective Construction of Carbobicyclic Scaffolds
;
_journal_name_full 'Journal of the American Chemical Society'
_journal_page_first 13900
_journal_page_last 13901
_journal_paper_doi 10.1021/ja045849k
_journal_volume 126
_journal_year 2004
_chemical_formula_sum 'C25 H24 N2 O6'
_chemical_formula_weight 448.46
_chemical_name_systematic
; 
 ? 
;
_space_group_IT_number 14
_symmetry_cell_setting monoclinic
_symmetry_space_group_name_Hall '-P 2ybc'
_symmetry_space_group_name_H-M 'P 1 21/c 1'
_atom_sites_solution_hydrogens geom
_atom_sites_solution_primary direct
_atom_sites_solution_secondary difmap
_audit_creation_method SHELXL-97
_cell_angle_alpha 90.00
_cell_angle_beta 106.239(2)
_cell_angle_gamma 90.00
_cell_formula_units_Z 4
_cell_length_a 15.3195(13)
_cell_length_b 7.0515(6)
_cell_length_c 21.4677(19)
_cell_measurement_reflns_used 4859
_cell_measurement_temperature 150(2)
_cell_measurement_theta_max 28.04
_cell_measurement_theta_min 2.77
_cell_volume 2226.5(3)
_computing_cell_refinement 'Bruker SMART'
_computing_data_collection 'Bruker SMART'
_computing_data_reduction 'Bruker SAINT'
_computing_molecular_graphics 'Bruker SHELXTL'
_computing_publication_material 'Bruker SHELXTL'
_computing_structure_refinement 'SHELXL-97 (Sheldrick, 1997)'
_computing_structure_solution 'SHELXS-97 (Sheldrick, 1990)'
_diffrn_ambient_temperature 150(2)
_diffrn_measured_fraction_theta_full 0.997
_diffrn_measured_fraction_theta_max 0.997
_diffrn_measurement_device_type 'CCD area detector'
_diffrn_measurement_method 'phi and omega scans'
_diffrn_radiation_monochromator graphite
_diffrn_radiation_source 'fine-focus sealed tube'
_diffrn_radiation_type MoK\a
_diffrn_radiation_wavelength 0.71073
_diffrn_reflns_av_R_equivalents 0.0450
_diffrn_reflns_av_sigmaI/netI 0.0668
_diffrn_reflns_limit_h_max 17
_diffrn_reflns_limit_h_min -17
_diffrn_reflns_limit_k_max 8
_diffrn_reflns_limit_k_min -7
_diffrn_reflns_limit_l_max 24
_diffrn_reflns_limit_l_min -18
_diffrn_reflns_number 10245
_diffrn_reflns_theta_full 24.00
_diffrn_reflns_theta_max 24.00
_diffrn_reflns_theta_min 1.98
_exptl_absorpt_coefficient_mu 0.096
_exptl_absorpt_correction_T_max 0.9923
_exptl_absorpt_correction_T_min 0.9670
_exptl_absorpt_correction_type multi-scan
_exptl_absorpt_process_details sadabs
_exptl_crystal_colour COLORLESS
_exptl_crystal_density_diffrn 1.338
_exptl_crystal_description PLATES
_exptl_crystal_F_000 944
_exptl_crystal_size_max 0.35
_exptl_crystal_size_mid 0.20
_exptl_crystal_size_min 0.08
_refine_diff_density_max 0.248
_refine_diff_density_min -0.215
_refine_diff_density_rms 0.054
_refine_ls_extinction_method none
_refine_ls_goodness_of_fit_ref 1.294
_refine_ls_hydrogen_treatment mixed
_refine_ls_matrix_type full
_refine_ls_number_parameters 298
_refine_ls_number_reflns 3478
_refine_ls_number_restraints 0
_refine_ls_restrained_S_all 1.294
_refine_ls_R_factor_all 0.1104
_refine_ls_R_factor_gt 0.0862
_refine_ls_shift/su_max 0.001
_refine_ls_shift/su_mean 0.000
_refine_ls_structure_factor_coef Fsqd
_refine_ls_weighting_details 'calc w=1/[\s^2^(Fo^2^)+(0.0532P)^2^+0.8401P] where P=(Fo^2^+2Fc^2^)/3'
_refine_ls_weighting_scheme calc
_refine_ls_wR_factor_gt 0.1623
_refine_ls_wR_factor_ref 0.1702
_reflns_number_gt 2751
_reflns_number_total 3478
_reflns_threshold_expression >2sigma(I)
_cod_data_source_file ja045849ksi20040710_083603.cif
_cod_data_source_block tab36
_cod_database_code 4113112

loop_
_symmetry_equiv_pos_as_xyz
'x, y, z'
'-x, y+1/2, -z+1/2'
'-x, -y, -z'
'x, -y-1/2, z-1/2'

loop_
_atom_site_label
_atom_site_type_symbol
_atom_site_fract_x
_atom_site_fract_y
_atom_site_fract_z
_atom_site_U_iso_or_equiv
_atom_site_adp_type
_atom_site_occupancy
_atom_site_symmetry_multiplicity
_atom_site_calc_flag
_atom_site_refinement_flags
N1 N 0.4425(2) 0.2326(5) 0.6461(2) 0.0341(9) Uani 1 1 d .
N2 N 0.2809(2) 0.7890(5) 0.69251(17) 0.0269(8) Uani 1 1 d .
O1 O 0.31156(17) 0.8963(4) 0.46866(12) 0.0249(7) Uani 1 1 d .
O2 O 0.40852(18) 0.6762(4) 0.45262(14) 0.0288(7) Uani 1 1 d .
O3 O 0.4447(2) 0.1241(4) 0.60254(17) 0.0402(8) Uani 1 1 d .
O4 O 0.4695(3) 0.1960(5) 0.70406(18) 0.0636(11) Uani 1 1 d .
O5 O 0.2792(2) 0.7119(4) 0.74288(14) 0.0402(8) Uani 1 1 d .
O6 O 0.2479(2) 0.9445(4) 0.67502(14) 0.0367(8) Uani 1 1 d .
C1 C 0.1454(3) 1.3160(6) 0.5831(2) 0.0317(11) Uani 1 1 d .
H1A H 0.1664 1.1902 0.5938 0.038 Uiso 1 1 calc R
C2 C 0.1170(3) 1.4237(7) 0.6276(2) 0.0392(12) Uani 1 1 d .
H2A H 0.1184 1.3715 0.6686 0.047 Uiso 1 1 calc R
C3 C 0.0868(3) 1.6057(7) 0.6127(2) 0.0410(12) Uani 1 1 d .
H3A H 0.0672 1.6792 0.6434 0.049 Uiso 1 1 calc R
C4 C 0.0847(3) 1.6812(6) 0.5538(2) 0.0362(12) Uani 1 1 d .
H4A H 0.0636 1.8071 0.5435 0.043 Uiso 1 1 calc R
C5 C 0.1131(3) 1.5759(6) 0.5092(2) 0.0294(10) Uani 1 1 d .
H5A H 0.1120 1.6304 0.4686 0.035 Uiso 1 1 calc R
C6 C 0.1434(2) 1.3900(6) 0.5229(2) 0.0233(9) Uani 1 1 d .
C7 C 0.1704(3) 1.2785(6) 0.4753(2) 0.0247(9) Uani 1 1 d .
C8 C 0.1911(2) 1.1857(6) 0.4349(2) 0.0235(9) Uani 1 1 d .
C9 C 0.2133(3) 1.0745(5) 0.38312(19) 0.0225(9) Uani 1 1 d .
C10 C 0.1455(3) 0.9047(6) 0.3623(2) 0.0300(10) Uani 1 1 d .
H10A H 0.1551 0.8459 0.3228 0.036 Uiso 1 1 calc R
H10B H 0.1600 0.8081 0.3971 0.036 Uiso 1 1 calc R
C11 C 0.0474(3) 0.9580(6) 0.3488(2) 0.0371(11) Uani 1 1 d .
H11A H 0.0265 0.9915 0.3850 0.045 Uiso 1 1 calc R
C12 C -0.0117(3) 0.9626(7) 0.2922(3) 0.0512(15) Uani 1 1 d .
H12C H 0.0061 0.9303 0.2545 0.061 Uiso 1 1 calc R
H12A H -0.0727 0.9984 0.2884 0.061 Uiso 1 1 calc R
C13 C 0.2021(2) 1.2022(5) 0.32294(19) 0.0235(9) Uani 1 1 d .
H13A H 0.2202 1.1281 0.2894 0.028 Uiso 1 1 calc R
H13B H 0.1368 1.2334 0.3054 0.028 Uiso 1 1 calc R
C14 C 0.2561(3) 1.3882(5) 0.3337(2) 0.0269(10) Uani 1 1 d .
H14A H 0.2216 1.4838 0.3027 0.032 Uiso 1 1 calc R
H14B H 0.2605 1.4346 0.3780 0.032 Uiso 1 1 calc R
C15 C 0.3518(3) 1.3747(6) 0.3259(2) 0.0298(10) Uani 1 1 d .
H15A H 0.3476 1.3790 0.2791 0.036 Uiso 1 1 calc R
H15B H 0.3868 1.4873 0.3465 0.036 Uiso 1 1 calc R
C16 C 0.4039(2) 1.1981(5) 0.3549(2) 0.0242(9) Uani 1 1 d .
H16A H 0.4696 1.2229 0.3625 0.029 Uiso 1 1 calc R
H16B H 0.3870 1.0942 0.3227 0.029 Uiso 1 1 calc R
C17 C 0.3877(3) 1.1307(5) 0.41868(19) 0.0241(9) Uani 1 1 d .
H17A H 0.4437 1.0693 0.4457 0.029 Uiso 1 1 calc R
H17B H 0.3748 1.2419 0.4428 0.029 Uiso 1 1 calc R
C18 C 0.3090(2) 0.9912(5) 0.40748(18) 0.0211(9) Uani 1 1 d .
H18A H 0.3166 0.8932 0.3758 0.025 Uiso 1 1 calc R
C19 C 0.3643(2) 0.7444(5) 0.48430(19) 0.0200(9) Uani 1 1 d .
C20 C 0.3618(2) 0.6667(5) 0.54866(18) 0.0175(9) Uani 1 1 d .
C21 C 0.4019(2) 0.4922(5) 0.56801(19) 0.0190(9) Uani 1 1 d .
H21A H 0.4289 0.4226 0.5403 0.023 Uiso 1 1 calc R
C22 C 0.4024(2) 0.4211(5) 0.6274(2) 0.0213(9) Uani 1 1 d .
C23 C 0.3660(3) 0.5159(6) 0.6698(2) 0.0258(10) Uani 1 1 d .
H23A H 0.3690 0.4658 0.7114 0.031 Uiso 1 1 calc R
C24 C 0.3248(2) 0.6878(5) 0.64932(18) 0.0196(9) Uani 1 1 d .
C25 C 0.3217(2) 0.7636(5) 0.58975(19) 0.0205(9) Uani 1 1 d .
H25A H 0.2923 0.8816 0.5768 0.025 Uiso 1 1 calc R

loop_
_atom_site_aniso_label
_atom_site_aniso_U_11
_atom_site_aniso_U_22
_atom_site_aniso_U_33
_atom_site_aniso_U_23
_atom_site_aniso_U_13
_atom_site_aniso_U_12
N1 0.040(2) 0.030(2) 0.038(2) 0.009(2) 0.0215(19) 0.0111(17)
N2 0.0353(19) 0.0255(19) 0.021(2) -0.0021(17) 0.0092(16) 0.0026(16)
O1 0.0366(15) 0.0282(16) 0.0127(14) 0.0043(12) 0.0114(12) 0.0135(12)
O2 0.0343(15) 0.0275(15) 0.0300(17) 0.0051(14) 0.0176(14) 0.0123(13)
O3 0.052(2) 0.0219(16) 0.054(2) 0.0028(16) 0.0273(17) 0.0102(14)
O4 0.097(3) 0.056(2) 0.042(2) 0.028(2) 0.028(2) 0.041(2)
O5 0.071(2) 0.0348(18) 0.0219(18) 0.0069(15) 0.0250(16) 0.0124(15)
O6 0.058(2) 0.0252(16) 0.0283(18) 0.0041(14) 0.0134(15) 0.0192(14)
C1 0.031(2) 0.035(2) 0.025(3) -0.004(2) 0.0007(19) 0.0026(19)
C2 0.045(3) 0.052(3) 0.022(3) -0.003(2) 0.013(2) 0.003(2)
C3 0.034(2) 0.051(3) 0.041(3) -0.025(3) 0.017(2) -0.001(2)
C4 0.028(2) 0.029(2) 0.053(3) -0.011(2) 0.012(2) -0.0013(19)
C5 0.026(2) 0.029(2) 0.033(3) 0.007(2) 0.0077(19) 0.0019(18)
C6 0.0174(19) 0.028(2) 0.024(2) -0.0034(19) 0.0056(17) -0.0007(17)
C7 0.024(2) 0.026(2) 0.024(2) 0.005(2) 0.0050(18) 0.0035(17)
C8 0.0204(19) 0.026(2) 0.025(2) 0.006(2) 0.0086(18) 0.0057(16)
C9 0.029(2) 0.023(2) 0.016(2) 0.0019(17) 0.0064(17) 0.0082(17)
C10 0.035(2) 0.026(2) 0.031(3) 0.003(2) 0.0129(19) 0.0000(19)
C11 0.032(2) 0.033(3) 0.047(3) -0.004(2) 0.012(2) -0.004(2)
C12 0.031(3) 0.056(3) 0.060(4) -0.020(3) 0.002(3) -0.007(2)
C13 0.0204(19) 0.029(2) 0.018(2) 0.0002(18) 0.0000(17) 0.0070(16)
C14 0.030(2) 0.025(2) 0.024(2) 0.0062(19) 0.0031(18) 0.0040(17)
C15 0.033(2) 0.029(2) 0.030(3) 0.000(2) 0.0125(19) -0.0038(18)
C16 0.0190(19) 0.026(2) 0.025(2) -0.0037(19) 0.0021(17) 0.0040(16)
C17 0.027(2) 0.024(2) 0.020(2) -0.0024(19) 0.0041(17) 0.0039(17)
C18 0.026(2) 0.026(2) 0.010(2) 0.0015(17) 0.0026(16) 0.0091(17)
C19 0.0156(18) 0.020(2) 0.024(2) 0.0011(18) 0.0052(17) 0.0057(16)
C20 0.0137(17) 0.018(2) 0.020(2) -0.0045(17) 0.0029(16) -0.0049(15)
C21 0.0152(18) 0.018(2) 0.024(2) -0.0036(18) 0.0063(16) 0.0017(15)
C22 0.0219(19) 0.016(2) 0.026(2) 0.0052(18) 0.0061(17) 0.0050(16)
C23 0.029(2) 0.026(2) 0.021(2) 0.0066(19) 0.0048(18) 0.0029(17)
C24 0.026(2) 0.018(2) 0.014(2) -0.0024(17) 0.0041(17) 0.0004(15)
C25 0.0181(18) 0.015(2) 0.024(2) 0.0013(18) -0.0015(16) -0.0020(15)

loop_
_atom_type_symbol
_atom_type_description
_atom_type_scat_dispersion_real
_atom_type_scat_dispersion_imag
_atom_type_scat_source
C C 0.0033 0.0016 'International Tables Vol C Tables 4.2.6.8 and 6.1.1.4'
H H 0.0000 0.0000 'International Tables Vol C Tables 4.2.6.8 and 6.1.1.4'
N N 0.0061 0.0033 'International Tables Vol C Tables 4.2.6.8 and 6.1.1.4'
O O 0.0106 0.0060 'International Tables Vol C Tables 4.2.6.8 and 6.1.1.4'

loop_
_geom_angle_atom_site_label_1
_geom_angle_atom_site_label_2
_geom_angle_atom_site_label_3
_geom_angle
O3 N1 O4 125.1(4)
O3 N1 C22 117.2(4)
O4 N1 C22 117.7(4)
O5 N2 O6 124.3(4)
O5 N2 C24 118.0(3)
O6 N2 C24 117.7(3)
C19 O1 C18 117.2(3)
C2 C1 C6 120.6(4)
C3 C2 C1 120.2(5)
C4 C3 C2 120.0(5)
C3 C4 C5 120.3(4)
C4 C5 C6 120.8(4)
C1 C6 C5 118.0(4)
C1 C6 C7 121.4(4)
C5 C6 C7 120.5(4)
C8 C7 C6 178.7(4)
C7 C8 C9 177.6(4)
C8 C9 C18 110.3(3)
C8 C9 C13 109.0(3)
C18 C9 C13 112.4(3)
C8 C9 C10 110.3(3)
C18 C9 C10 107.5(3)
C13 C9 C10 107.3(3)
C11 C10 C9 114.4(3)
C12 C11 C10 126.0(5)
C14 C13 C9 116.3(3)
C15 C14 C13 115.2(3)
C16 C15 C14 114.7(3)
C15 C16 C17 115.0(3)
C18 C17 C16 112.2(3)
O1 C18 C17 109.4(3)
O1 C18 C9 105.3(3)
C17 C18 C9 116.6(3)
O2 C19 O1 125.9(4)
O2 C19 C20 123.1(3)
O1 C19 C20 111.0(3)
C21 C20 C25 119.0(4)
C21 C20 C19 118.5(3)
C25 C20 C19 122.5(3)
C22 C21 C20 119.4(4)
C21 C22 C23 123.0(4)
C21 C22 N1 118.6(4)
C23 C22 N1 118.4(4)
C22 C23 C24 116.9(4)
C25 C24 C23 122.1(4)
C25 C24 N2 119.6(3)
C23 C24 N2 118.3(4)
C24 C25 C20 119.6(3)

loop_
_geom_bond_atom_site_label_1
_geom_bond_atom_site_label_2
_geom_bond_distance
N1 O3 1.216(5)
N1 O4 1.224(5)
N1 C22 1.472(5)
N2 O5 1.217(4)
N2 O6 1.221(4)
N2 C24 1.474(5)
O1 C19 1.327(4)
O1 C18 1.465(4)
O2 C19 1.188(5)
C1 C2 1.383(6)
C1 C6 1.384(6)
C2 C3 1.371(6)
C3 C4 1.364(7)
C4 C5 1.374(6)
C5 C6 1.394(5)
C6 C7 1.440(6)
C7 C8 1.197(6)
C8 C9 1.476(6)
C9 C18 1.529(5)
C9 C13 1.545(5)
C9 C10 1.566(5)
C10 C11 1.496(6)
C11 C12 1.297(6)
C13 C14 1.533(5)
C14 C15 1.524(5)
C15 C16 1.516(5)
C16 C17 1.534(5)
C17 C18 1.522(5)
C19 C20 1.497(5)
C20 C21 1.387(5)
C20 C25 1.387(5)
C21 C22 1.368(5)
C22 C23 1.368(6)
C23 C24 1.380(5)
C24 C25 1.375(5)
